data_7227064
loop_
_publ_author_name
'Tarai, Arup'
'Baruah, Jubaraj B.'

_publ_section_title
;
 Quaternary and senary sub-assemblies in cocrystals and salts of
 quinoline-4-carbaldoxime with aromatic carboxylic acids
;
_journal_issue 47
_journal_name_full CrystEngComm
_journal_page_first 9095
_journal_paper_doi 10.1039/C6CE02170K
_journal_volume 18
_journal_year 2016
_chemical_formula_moiety 'C10 H9 N2 O, C7 H4 N O4'
_chemical_formula_sum 'C17 H13 N3 O5'
_chemical_formula_weight 339.30
_chemical_name_systematic
; 
 ? 
;
_space_group_IT_number 14
_space_group_name_Hall '-P 2ybc'
_symmetry_cell_setting monoclinic
_symmetry_space_group_name_Hall '-P 2ybc'
_symmetry_space_group_name_H-M 'P 1 21/c 1'
_atom_sites_solution_hydrogens geom
_atom_sites_solution_primary direct
_atom_sites_solution_secondary difmap
_audit_creation_method SHELXL-97
_audit_update_record
;
2016-10-13 deposited with the CCDC.
2016-11-10 downloaded from the CCDC.
;
_cell_angle_alpha 90.00
_cell_angle_beta 106.646(3)
_cell_angle_gamma 90.00
_cell_formula_units_Z 4
_cell_length_a 14.4119(6)
_cell_length_b 7.3071(3)
_cell_length_c 15.2855(7)
_cell_measurement_reflns_used 3412
_cell_measurement_temperature 296(2)
_cell_measurement_theta_max 21.58
_cell_measurement_theta_min 2.75
_cell_volume 1542.25(12)
_computing_structure_refinement 'SHELXL-97 (Sheldrick, 1997)'
_computing_structure_solution 'SHELXS-97 (Sheldrick, 1990)'
_diffrn_ambient_temperature 296(2)
_diffrn_measured_fraction_theta_full 0.991
_diffrn_measured_fraction_theta_max 0.991
_diffrn_measurement_device_type 'CCD area detector'
_diffrn_measurement_method 'phi and omega scans'
_diffrn_radiation_monochromator graphite
_diffrn_radiation_source 'fine-focus sealed tube'
_diffrn_radiation_type MoK\a
_diffrn_radiation_wavelength 0.71073
_diffrn_reflns_av_R_equivalents 0.0444
_diffrn_reflns_av_sigmaI/netI 0.0316
_diffrn_reflns_limit_h_max 14
_diffrn_reflns_limit_h_min -17
_diffrn_reflns_limit_k_max 8
_diffrn_reflns_limit_k_min -8
_diffrn_reflns_limit_l_max 17
_diffrn_reflns_limit_l_min -18
_diffrn_reflns_number 19095
_diffrn_reflns_theta_full 25.25
_diffrn_reflns_theta_max 25.25
_diffrn_reflns_theta_min 1.47
_exptl_absorpt_coefficient_mu 0.110
_exptl_absorpt_correction_T_max 0.987
_exptl_absorpt_correction_T_min 0.968
_exptl_absorpt_correction_type multi-scan
_exptl_absorpt_process_details multi-scan
_exptl_crystal_colour Colourless
_exptl_crystal_density_diffrn 1.461
_exptl_crystal_density_method 'not measured'
_exptl_crystal_description Needle
_exptl_crystal_F_000 704
_exptl_crystal_size_max 0.31
_exptl_crystal_size_mid 0.25
_exptl_crystal_size_min 0.12
_refine_diff_density_max 0.174
_refine_diff_density_min -0.182
_refine_diff_density_rms 0.039
_refine_ls_extinction_method none
_refine_ls_goodness_of_fit_ref 1.031
_refine_ls_hydrogen_treatment mixed
_refine_ls_matrix_type full
_refine_ls_number_parameters 231
_refine_ls_number_reflns 2776
_refine_ls_number_restraints 5
_refine_ls_restrained_S_all 1.061
_refine_ls_R_factor_all 0.0707
_refine_ls_R_factor_gt 0.0438
_refine_ls_shift/su_max 0.000
_refine_ls_shift/su_mean 0.000
_refine_ls_structure_factor_coef Fsqd
_refine_ls_weighting_details 'calc w=1/[\s^2^(Fo^2^)+(0.0800P)^2^+0.0200P] where P=(Fo^2^+2Fc^2^)/3'
_refine_ls_weighting_scheme calc
_refine_ls_wR_factor_gt 0.1166
_refine_ls_wR_factor_ref 0.1350
_reflns_number_gt 1884
_reflns_number_total 2776
_reflns_threshold_expression >2sigma(I)
_cod_data_source_file c6ce02170k2.cif
_cod_data_source_block 11
_cod_depositor_comments
;
The following automatic conversions were performed:

'_symmetry_cell_setting' value 'Monoclinic' changed to 'monoclinic'
according to
/usr/data/users/saulius/crontab/automatic-downloads/rss-feeds/RSC/lib/dictionaries/cif_core.dic
dictionary named 'cif_core.dic' version 2.4.2 from 2011-04-26.

Automatic conversion script
Id: cif_fix_values 4268 2015-11-12 08:31:59Z antanas 

 Adding full bibliography for 7227063--7227069.cif.
;
_cod_original_cell_volume 1542.25(11)
_cod_original_sg_symbol_H-M 'P 21/c'
_cod_database_code 7227064

loop_
_symmetry_equiv_pos_as_xyz
'x, y, z'
'-x, y+1/2, -z+1/2'
'-x, -y, -z'
'x, -y-1/2, z-1/2'

loop_
_atom_site_label
_atom_site_type_symbol
_atom_site_fract_x
_atom_site_fract_y
_atom_site_fract_z
_atom_site_U_iso_or_equiv
_atom_site_adp_type
_atom_site_occupancy
_atom_site_symmetry_multiplicity
_atom_site_calc_flag
_atom_site_refinement_flags
C3 C 0.37049(15) 0.6074(3) 0.97166(13) 0.0472(5) Uani 1 1 d .
H3 H 0.4329 0.6501 0.9784 0.057 Uiso 1 1 calc R
C2 C 0.30947(14) 0.5743(2) 0.88571(13) 0.0406(5) Uani 1 1 d .
C9 C 0.21485(13) 0.5063(3) 0.87840(13) 0.0406(5) Uani 1 1 d .
C5 C 0.09697(15) 0.4043(3) 0.95660(15) 0.0540(6) Uani 1 1 d .
H5 H 0.0803 0.3848 1.0103 0.065 Uiso 1 1 calc R
C10 C 0.18839(13) 0.4768(3) 0.95953(13) 0.0423(5) Uani 1 1 d .
C1 C 0.34156(15) 0.6083(3) 0.80443(14) 0.0492(5) Uani 1 1 d .
H1 H 0.2967 0.6179 0.7472 0.059 Uiso 1 1 calc R
C4 C 0.33940(15) 0.5774(3) 1.04813(14) 0.0516(6) Uani 1 1 d .
H4 H 0.3818 0.6013 1.1055 0.062 Uiso 1 1 calc R
C8 C 0.14571(14) 0.4613(3) 0.79463(14) 0.0535(6) Uani 1 1 d .
H8 H 0.1606 0.4804 0.7400 0.064 Uiso 1 1 calc R
C7 C 0.05778(15) 0.3902(3) 0.79298(16) 0.0639(7) Uani 1 1 d .
H7 H 0.0137 0.3596 0.7374 0.077 Uiso 1 1 calc R
C6 C 0.03325(15) 0.3629(3) 0.87422(17) 0.0631(7) Uani 1 1 d .
H6 H -0.0274 0.3159 0.8720 0.076 Uiso 1 1 calc R
C12 C 0.29516(13) 0.4327(3) 0.35507(12) 0.0401(5) Uani 1 1 d .
C14 C 0.22103(13) 0.5026(3) 0.47212(13) 0.0421(5) Uani 1 1 d .
C11 C 0.29292(14) 0.4215(3) 0.25672(14) 0.0458(5) Uani 1 1 d .
C13 C 0.21623(13) 0.4984(2) 0.38043(13) 0.0417(5) Uani 1 1 d .
H13 H 0.1611 0.5390 0.3365 0.050 Uiso 1 1 calc R
C17 C 0.37725(14) 0.3757(3) 0.42259(14) 0.0488(5) Uani 1 1 d .
H17 H 0.4307 0.3328 0.4062 0.059 Uiso 1 1 calc R
C15 C 0.30205(15) 0.4443(3) 0.53910(14) 0.0506(5) Uani 1 1 d .
H15 H 0.3035 0.4472 0.6003 0.061 Uiso 1 1 calc R
C16 C 0.38030(15) 0.3821(3) 0.51384(14) 0.0530(6) Uani 1 1 d .
H16 H 0.4357 0.3440 0.5582 0.064 Uiso 1 1 calc R
N2 N 0.25180(12) 0.5162(2) 1.04248(11) 0.0480(4) Uani 1 1 d D
N3 N 0.13809(13) 0.5743(2) 0.49924(13) 0.0542(5) Uani 1 1 d .
N1 N 0.43232(13) 0.6246(2) 0.81350(12) 0.0557(5) Uani 1 1 d .
O4 O 0.21992(10) 0.4959(2) 0.19931(9) 0.0598(4) Uani 1 1 d .
O1 O 0.44967(11) 0.6587(3) 0.73068(10) 0.0710(5) Uani 1 1 d .
H1A H 0.5082 0.6659 0.7381 0.106 Uiso 1 1 calc R
O5 O 0.35823(11) 0.3433(2) 0.23429(10) 0.0676(5) Uani 1 1 d .
O3 O 0.06729(12) 0.6282(2) 0.44011(11) 0.0719(5) Uani 1 1 d .
O2 O 0.14421(13) 0.5798(3) 0.58059(12) 0.0884(6) Uani 1 1 d .
H2A H 0.236(2) 0.501(4) 1.1000(11) 0.121(11) Uiso 1 1 d D

loop_
_atom_site_aniso_label
_atom_site_aniso_U_11
_atom_site_aniso_U_22
_atom_site_aniso_U_33
_atom_site_aniso_U_23
_atom_site_aniso_U_13
_atom_site_aniso_U_12
C3 0.0476(11) 0.0498(13) 0.0445(13) -0.0026(9) 0.0137(10) -0.0032(9)
C2 0.0467(11) 0.0393(11) 0.0361(12) 0.0003(8) 0.0120(9) 0.0042(8)
C9 0.0422(10) 0.0421(11) 0.0376(12) 0.0016(8) 0.0115(9) 0.0074(9)
C5 0.0492(12) 0.0614(14) 0.0563(15) 0.0074(11) 0.0229(11) 0.0055(10)
C10 0.0448(11) 0.0456(12) 0.0362(12) 0.0019(8) 0.0112(9) 0.0081(9)
C1 0.0476(12) 0.0586(14) 0.0417(12) 0.0022(10) 0.0133(9) -0.0010(10)
C4 0.0538(13) 0.0576(14) 0.0405(13) -0.0036(10) 0.0088(10) -0.0015(10)
C8 0.0475(12) 0.0710(15) 0.0398(13) 0.0009(10) 0.0088(9) 0.0058(10)
C7 0.0425(12) 0.0869(18) 0.0551(15) 0.0007(12) 0.0023(11) -0.0001(11)
C6 0.0398(12) 0.0784(17) 0.0710(17) 0.0060(13) 0.0156(11) 0.0004(11)
C12 0.0409(10) 0.0418(11) 0.0369(12) 0.0007(8) 0.0099(9) -0.0034(8)
C14 0.0451(11) 0.0455(12) 0.0383(12) -0.0013(9) 0.0160(9) -0.0040(9)
C11 0.0418(11) 0.0539(13) 0.0441(13) 0.0009(10) 0.0162(10) -0.0029(10)
C13 0.0413(10) 0.0429(11) 0.0392(12) 0.0023(8) 0.0087(8) -0.0021(9)
C17 0.0438(11) 0.0532(13) 0.0480(13) 0.0008(10) 0.0108(9) 0.0022(9)
C15 0.0603(13) 0.0561(13) 0.0340(12) -0.0004(9) 0.0111(10) -0.0039(10)
C16 0.0483(12) 0.0610(14) 0.0430(13) 0.0031(10) 0.0024(9) 0.0048(10)
N2 0.0544(11) 0.0559(11) 0.0362(11) 0.0006(8) 0.0171(8) 0.0043(8)
N3 0.0559(11) 0.0629(12) 0.0465(12) -0.0004(9) 0.0192(9) -0.0013(9)
N1 0.0580(12) 0.0712(13) 0.0436(11) 0.0041(8) 0.0236(9) 0.0015(9)
O4 0.0522(9) 0.0892(12) 0.0391(9) 0.0090(7) 0.0149(7) 0.0162(8)
O1 0.0585(9) 0.1113(14) 0.0476(10) 0.0118(9) 0.0223(7) -0.0017(10)
O5 0.0567(9) 0.0984(13) 0.0523(10) 0.0016(8) 0.0231(7) 0.0211(9)
O3 0.0607(10) 0.0967(13) 0.0600(10) 0.0028(9) 0.0203(8) 0.0190(9)
O2 0.0882(13) 0.1410(17) 0.0450(11) -0.0027(10) 0.0338(9) 0.0169(11)

loop_
_atom_type_symbol
_atom_type_description
_atom_type_scat_dispersion_real
_atom_type_scat_dispersion_imag
_atom_type_scat_source
C C 0.0033 0.0016 'International Tables Vol C Tables 4.2.6.8 and 6.1.1.4'
H H 0.0000 0.0000 'International Tables Vol C Tables 4.2.6.8 and 6.1.1.4'
N N 0.0061 0.0033 'International Tables Vol C Tables 4.2.6.8 and 6.1.1.4'
O O 0.0106 0.0060 'International Tables Vol C Tables 4.2.6.8 and 6.1.1.4'

loop_
_geom_angle_atom_site_label_1
_geom_angle_atom_site_label_2
_geom_angle_atom_site_label_3
_geom_angle
C2 C3 C4 120.35(19)
C3 C2 C9 118.11(18)
C3 C2 C1 120.57(18)
C9 C2 C1 121.31(17)
C10 C9 C8 117.40(18)
C10 C9 C2 118.46(17)
C8 C9 C2 124.12(18)
C6 C5 C10 119.3(2)
N2 C10 C5 118.69(18)
N2 C10 C9 120.37(17)
C5 C10 C9 120.93(18)
N1 C1 C2 118.98(18)
N2 C4 C3 122.27(18)
C7 C8 C9 121.0(2)
C8 C7 C6 120.5(2)
C5 C6 C7 120.9(2)
C13 C12 C17 119.12(18)
C13 C12 C11 121.04(17)
C17 C12 C11 119.84(18)
C15 C14 C13 122.03(18)
C15 C14 N3 118.95(18)
C13 C14 N3 119.01(17)
O5 C11 O4 123.33(19)
O5 C11 C12 120.46(18)
O4 C11 C12 116.21(17)
C14 C13 C12 118.89(17)
C16 C17 C12 120.80(19)
C16 C15 C14 118.87(19)
C15 C16 C17 120.28(18)
C4 N2 C10 120.40(17)
O3 N3 O2 123.04(19)
O3 N3 C14 118.81(18)
O2 N3 C14 118.13(18)
C1 N1 O1 111.40(16)

loop_
_geom_bond_atom_site_label_1
_geom_bond_atom_site_label_2
_geom_bond_distance
C3 C2 1.377(3)
C3 C4 1.384(3)
C2 C9 1.425(3)
C2 C1 1.466(3)
C9 C10 1.414(3)
C9 C8 1.418(3)
C5 C6 1.363(3)
C5 C10 1.409(3)
C10 N2 1.365(2)
C1 N1 1.281(3)
C4 N2 1.319(2)
C8 C7 1.363(3)
C7 C6 1.399(3)
C12 C13 1.388(3)
C12 C17 1.392(3)
C12 C11 1.497(3)
C14 C15 1.381(3)
C14 C13 1.384(3)
C14 N3 1.469(3)
C11 O5 1.231(2)
C11 O4 1.282(2)
C17 C16 1.384(3)
C15 C16 1.370(3)
N3 O3 1.219(2)
N3 O2 1.222(2)
N1 O1 1.381(2)
